data_4075219
loop_
_publ_author_name
'Laitar, David S.'
'Tsui, Emily Y.'
'Sadighi, Joseph P.'

_publ_section_title
;
 Copper(I) \b-Boroalkyls from Alkene Insertion:&#x00A0; Isolation and
 Rearrangement
;
_journal_issue 10
_journal_name_full Organometallics
_journal_page_first 2405
_journal_paper_doi 10.1021/om060131u
_journal_volume 25
_journal_year 2006
_chemical_formula_sum 'C44.5 H60 B Cu N2 O2'
_chemical_formula_weight 729.29
_chemical_name_systematic
;
 ?
;
_space_group_IT_number 14
_symmetry_cell_setting monoclinic
_symmetry_space_group_name_Hall '-P 2yn'
_symmetry_space_group_name_H-M 'P 1 21/n 1'
_atom_sites_solution_hydrogens geom
_atom_sites_solution_primary direct
_atom_sites_solution_secondary difmap
_audit_creation_method SHELXL-97
_cell_angle_alpha 90.00
_cell_angle_beta 110.025(2)
_cell_angle_gamma 90.00
_cell_formula_units_Z 4
_cell_length_a 12.5994(8)
_cell_length_b 19.7548(15)
_cell_length_c 17.9349(14)
_cell_measurement_reflns_used 9832
_cell_measurement_temperature 100(2)
_cell_measurement_theta_max 29.71
_cell_measurement_theta_min 2.42
_cell_volume 4194.1(5)
_computing_cell_refinement 'SAINT 5 (Bruker-AXS, 2003)'
_computing_data_collection 'SMART 5 (Bruker-AXS, 2003)'
_computing_data_reduction 'SAINT 5 (Bruker-AXS, 2003)'
_computing_molecular_graphics 'Bruker SHELXTL'
_computing_publication_material 'Bruker SHELXTL'
_computing_structure_refinement 'SHELXL-97 (Sheldrick, 1997)'
_computing_structure_solution 'SHELXS-97 (Sheldrick, 1990)'
_diffrn_ambient_temperature 100(2)
_diffrn_measured_fraction_theta_full 1.000
_diffrn_measured_fraction_theta_max 1.000
_diffrn_measurement_device_type 'Bruker Smart APEX CCD'
_diffrn_measurement_method 'omega and phi scans'
_diffrn_radiation_monochromator graphite
_diffrn_radiation_source 'fine-focus sealed tube'
_diffrn_radiation_type MoK\a
_diffrn_radiation_wavelength 0.71073
_diffrn_reflns_av_R_equivalents 0.0409
_diffrn_reflns_av_sigmaI/netI 0.0229
_diffrn_reflns_limit_h_max 15
_diffrn_reflns_limit_h_min -15
_diffrn_reflns_limit_k_max 24
_diffrn_reflns_limit_k_min -24
_diffrn_reflns_limit_l_max 22
_diffrn_reflns_limit_l_min -22
_diffrn_reflns_number 75308
_diffrn_reflns_theta_full 26.37
_diffrn_reflns_theta_max 26.37
_diffrn_reflns_theta_min 1.59
_exptl_absorpt_coefficient_mu 0.557
_exptl_absorpt_correction_T_max 0.9464
_exptl_absorpt_correction_T_min 0.8920
_exptl_absorpt_correction_type multi-scan
_exptl_absorpt_process_details sadabs
_exptl_crystal_colour colorless
_exptl_crystal_density_diffrn 1.155
_exptl_crystal_density_meas ?
_exptl_crystal_density_method 'not measured'
_exptl_crystal_description block
_exptl_crystal_F_000 1564
_exptl_crystal_size_max 0.21
_exptl_crystal_size_mid 0.10
_exptl_crystal_size_min 0.10
_refine_diff_density_max 3.205
_refine_diff_density_min -1.747
_refine_diff_density_rms 0.083
_refine_ls_extinction_method none
_refine_ls_goodness_of_fit_ref 1.029
_refine_ls_hydrogen_treatment constr
_refine_ls_matrix_type full
_refine_ls_number_parameters 586
_refine_ls_number_reflns 8592
_refine_ls_number_restraints 251
_refine_ls_restrained_S_all 1.026
_refine_ls_R_factor_all 0.0789
_refine_ls_R_factor_gt 0.0671
_refine_ls_shift/su_max 0.000
_refine_ls_shift/su_mean 0.000
_refine_ls_structure_factor_coef Fsqd
_refine_ls_weighting_details 'calc w=1/[\s^2^(Fo^2^)+(0.0660P)^2^+11.3751P] where P=(Fo^2^+2Fc^2^)/3'
_refine_ls_weighting_scheme calc
_refine_ls_wR_factor_gt 0.1577
_refine_ls_wR_factor_ref 0.1671
_reflns_number_gt 7275
_reflns_number_total 8592
_reflns_threshold_expression >2sigma(I)
_cod_data_source_file om060131usi20060210_113011.cif
_cod_data_source_block 05159
_cod_depositor_comments
;
The following automatic conversions were performed:

'_symmetry_cell_setting' value 'Monoclinic' changed to 'monoclinic'
according to /home/saulius/struct/CIF-dictionaries/cif_core.dic
dictionary named 'cif_core.dic' version 2.4.1 from 2010-06-29.

Automatic conversion script
Id: cif_fix_values 1715 2011-07-08 13:25:40Z adriana 

The following automatic conversions were performed:

'_exptl_crystal_density_meas' value 'not measured' was changed to '?'
- the value is perceived as not measured.

Automatic conversion script
Id: cif_fix_values 3008 2015-01-20 13:52:24Z robertas 
;
_cod_original_sg_symbol_H-M P2(1)/n
_cod_original_formula_sum 'C44.50 H60 B Cu N2 O2'
_cod_database_code 4075219

loop_
_symmetry_equiv_pos_as_xyz
'x, y, z'
'-x+1/2, y+1/2, -z+1/2'
'-x, -y, -z'
'x-1/2, -y-1/2, z-1/2'

loop_
_atom_site_label
_atom_site_type_symbol
_atom_site_fract_x
_atom_site_fract_y
_atom_site_fract_z
_atom_site_U_iso_or_equiv
_atom_site_adp_type
_atom_site_occupancy
_atom_site_symmetry_multiplicity
_atom_site_calc_flag
_atom_site_refinement_flags
_atom_site_disorder_assembly
_atom_site_disorder_group
Cu1 Cu 0.05241(3) 0.22295(2) 0.59910(2) 0.02848(13) Uani 1 1 d . . .
C28 C 0.1705(3) 0.17246(17) 0.68013(19) 0.0304(7) Uani 1 1 d . . .
H28 H 0.2224 0.2038 0.7199 0.036 Uiso 1 1 calc R . .
C29 C 0.2347(3) 0.13129(19) 0.6366(2) 0.0348(7) Uani 1 1 d . . .
H29A H 0.1892 0.0913 0.6115 0.042 Uiso 1 1 calc R . .
H29B H 0.2454 0.1594 0.5940 0.042 Uiso 1 1 calc R . .
C1 C -0.0430(2) 0.27164(14) 0.51043(17) 0.0214(6) Uani 1 1 d . . .
N1 N -0.0052(2) 0.30255(12) 0.45641(14) 0.0228(5) Uani 1 1 d . . .
N2 N -0.1557(2) 0.28313(13) 0.48168(14) 0.0224(5) Uani 1 1 d . . .
C2 C -0.0926(3) 0.33211(16) 0.39598(18) 0.0288(7) Uani 1 1 d . . .
H2 H -0.0865 0.3565 0.3520 0.035 Uiso 1 1 calc R . .
C3 C -0.1877(3) 0.31986(17) 0.41125(18) 0.0292(7) Uani 1 1 d . . .
H3 H -0.2620 0.3335 0.3802 0.035 Uiso 1 1 calc R . .
C4 C 0.1118(3) 0.30044(16) 0.46217(18) 0.0269(6) Uani 1 1 d . . .
C5 C 0.1452(3) 0.24961(17) 0.4199(2) 0.0323(7) Uani 1 1 d . . .
C6 C 0.2589(3) 0.2463(2) 0.4294(2) 0.0429(9) Uani 1 1 d . . .
H6 H 0.2846 0.2125 0.4020 0.051 Uiso 1 1 calc R . .
C7 C 0.3352(3) 0.2912(2) 0.4779(3) 0.0493(10) Uani 1 1 d . . .
H7 H 0.4129 0.2876 0.4841 0.059 Uiso 1 1 calc R . .
C8 C 0.2998(3) 0.3413(2) 0.5175(2) 0.0437(9) Uani 1 1 d . . .
H8 H 0.3534 0.3725 0.5499 0.052 Uiso 1 1 calc R . .
C9 C 0.1863(3) 0.34699(17) 0.5105(2) 0.0323(7) Uani 1 1 d . . .
C10 C 0.0618(3) 0.19810(18) 0.3686(2) 0.0368(8) Uani 1 1 d . . .
H10 H -0.0156 0.2180 0.3543 0.044 Uiso 1 1 calc R . .
C11 C 0.0641(3) 0.13360(19) 0.4156(2) 0.0413(8) Uani 1 1 d . . .
H11A H 0.1395 0.1132 0.4312 0.062 Uiso 1 1 calc R . .
H11B H 0.0082 0.1016 0.3827 0.062 Uiso 1 1 calc R . .
H11C H 0.0460 0.1445 0.4633 0.062 Uiso 1 1 calc R . .
C12 C 0.0827(5) 0.1824(2) 0.2910(2) 0.0543(11) Uani 1 1 d . . .
H12A H 0.0881 0.2249 0.2643 0.081 Uiso 1 1 calc R . .
H12B H 0.0200 0.1553 0.2564 0.081 Uiso 1 1 calc R . .
H12C H 0.1534 0.1570 0.3028 0.081 Uiso 1 1 calc R . .
C13 C 0.1500(3) 0.40116(18) 0.5567(2) 0.0368(8) Uani 1 1 d . . .
H13 H 0.0667 0.3964 0.5440 0.044 Uiso 1 1 calc R . .
C14 C 0.2059(4) 0.3896(2) 0.6455(2) 0.0505(10) Uani 1 1 d . . .
H14A H 0.1870 0.3442 0.6591 0.076 Uiso 1 1 calc R . .
H14B H 0.1787 0.4234 0.6746 0.076 Uiso 1 1 calc R . .
H14C H 0.2880 0.3936 0.6600 0.076 Uiso 1 1 calc R . .
C15 C 0.1717(4) 0.47224(19) 0.5321(2) 0.0446(9) Uani 1 1 d . . .
H15A H 0.2527 0.4781 0.5421 0.067 Uiso 1 1 calc R . .
H15B H 0.1466 0.5057 0.5629 0.067 Uiso 1 1 calc R . .
H15C H 0.1297 0.4787 0.4754 0.067 Uiso 1 1 calc R . .
C16 C -0.2349(2) 0.25260(16) 0.51382(16) 0.0228(6) Uani 1 1 d . . .
C17 C -0.2723(3) 0.18746(18) 0.48946(19) 0.0326(7) Uani 1 1 d . . .
C18 C -0.3501(3) 0.1586(2) 0.5198(2) 0.0375(8) Uani 1 1 d . . .
H18 H -0.3774 0.1141 0.5042 0.045 Uiso 1 1 calc R . .
C19 C -0.3876(3) 0.19382(19) 0.57190(19) 0.0328(7) Uani 1 1 d . . .
H19 H -0.4407 0.1735 0.5920 0.039 Uiso 1 1 calc R . .
C20 C -0.3490(3) 0.25837(18) 0.59532(19) 0.0325(7) Uani 1 1 d . . .
H20 H -0.3761 0.2820 0.6314 0.039 Uiso 1 1 calc R . .
C21 C -0.2710(3) 0.28968(16) 0.56713(18) 0.0280(6) Uani 1 1 d . . .
C22 C -0.2339(4) 0.1478(2) 0.4303(2) 0.0491(11) Uani 1 1 d . . .
H22 H -0.1714 0.1738 0.4212 0.059 Uiso 1 1 calc R . .
C23 C -0.1878(4) 0.0782(2) 0.4621(3) 0.0632(14) Uani 1 1 d . . .
H23A H -0.1261 0.0834 0.5129 0.095 Uiso 1 1 calc R . .
H23B H -0.1595 0.0556 0.4240 0.095 Uiso 1 1 calc R . .
H23C H -0.2482 0.0510 0.4698 0.095 Uiso 1 1 calc R . .
C24 C -0.3316(5) 0.1433(3) 0.3506(3) 0.0749(17) Uani 1 1 d . . .
H24A H -0.3934 0.1168 0.3574 0.112 Uiso 1 1 calc R . .
H24B H -0.3050 0.1213 0.3113 0.112 Uiso 1 1 calc R . .
H24C H -0.3586 0.1890 0.3324 0.112 Uiso 1 1 calc R . .
C25 C -0.2247(4) 0.35968(18) 0.5963(2) 0.0426(9) Uani 1 1 d . . .
H25 H -0.1919 0.3789 0.5574 0.051 Uiso 1 1 calc R . .
C26 C -0.1299(4) 0.3535(2) 0.6761(3) 0.0633(13) Uani 1 1 d . . .
H26A H -0.1596 0.3337 0.7151 0.095 Uiso 1 1 calc R . .
H26B H -0.0987 0.3984 0.6941 0.095 Uiso 1 1 calc R . .
H26C H -0.0702 0.3242 0.6704 0.095 Uiso 1 1 calc R . .
C27 C -0.3152(4) 0.4083(2) 0.6022(3) 0.0513(10) Uani 1 1 d . . .
H27A H -0.3781 0.4091 0.5515 0.077 Uiso 1 1 calc R . .
H27B H -0.2830 0.4539 0.6144 0.077 Uiso 1 1 calc R . .
H27C H -0.3427 0.3933 0.6444 0.077 Uiso 1 1 calc R . .
B1 B 0.0920(3) 0.13607(19) 0.7150(2) 0.0275(7) Uani 1 1 d . . .
O1 O 0.0277(2) 0.07851(13) 0.68487(16) 0.0422(6) Uani 1 1 d D A .
O2 O 0.0709(2) 0.15936(14) 0.78056(14) 0.0398(6) Uani 1 1 d . . .
C36 C -0.0295(3) 0.05981(19) 0.7379(2) 0.0383(8) Uani 1 1 d D . .
C37A C 0.0465(4) 0.0015(2) 0.7874(3) 0.0479(14) Uani 0.835(8) 1 d PDU A 1
H37A H 0.0506 -0.0352 0.7518 0.072 Uiso 0.835(8) 1 calc PR A 1
H37B H 0.0138 -0.0158 0.8260 0.072 Uiso 0.835(8) 1 calc PR A 1
H37C H 0.1226 0.0189 0.8154 0.072 Uiso 0.835(8) 1 calc PR A 1
C38A C -0.1432(4) 0.0297(3) 0.6926(3) 0.0536(15) Uani 0.835(8) 1 d PDU A 1
H38A H -0.1858 0.0610 0.6506 0.080 Uiso 0.835(8) 1 calc PR A 1
H38B H -0.1851 0.0218 0.7289 0.080 Uiso 0.835(8) 1 calc PR A 1
H38C H -0.1328 -0.0134 0.6688 0.080 Uiso 0.835(8) 1 calc PR A 1
C37B C -0.049(2) -0.0060(9) 0.7629(13) 0.045(6) Uani 0.165(8) 1 d PDU A 2
H37D H -0.0621 -0.0379 0.7188 0.068 Uiso 0.165(8) 1 calc PR A 2
H37E H -0.1155 -0.0049 0.7795 0.068 Uiso 0.165(8) 1 calc PR A 2
H37F H 0.0171 -0.0204 0.8076 0.068 Uiso 0.165(8) 1 calc PR A 2
C38B C -0.1421(15) 0.0843(11) 0.6653(13) 0.049(7) Uani 0.165(8) 1 d PDU A 2
H38D H -0.1345 0.1321 0.6537 0.074 Uiso 0.165(8) 1 calc PR A 2
H38E H -0.2089 0.0782 0.6809 0.074 Uiso 0.165(8) 1 calc PR A 2
H38F H -0.1503 0.0571 0.6180 0.074 Uiso 0.165(8) 1 calc PR A 2
C39 C -0.0231(3) 0.12394(19) 0.7884(2) 0.0351(8) Uani 1 1 d . A .
C40 C -0.0020(6) 0.1102(3) 0.8750(3) 0.0841(18) Uani 1 1 d . . .
H40A H 0.0685 0.0846 0.8975 0.126 Uiso 1 1 calc R A .
H40B H -0.0648 0.0838 0.8803 0.126 Uiso 1 1 calc R . .
H40C H 0.0042 0.1532 0.9033 0.126 Uiso 1 1 calc R . .
C41 C -0.1256(4) 0.1690(3) 0.7507(4) 0.0716(15) Uani 1 1 d . . .
H41A H -0.1143 0.2125 0.7787 0.107 Uiso 1 1 calc R A .
H41B H -0.1932 0.1469 0.7545 0.107 Uiso 1 1 calc R . .
H41C H -0.1353 0.1767 0.6948 0.107 Uiso 1 1 calc R . .
C30 C 0.3487(3) 0.10810(18) 0.69230(19) 0.0317(7) Uani 1 1 d . . .
C31 C 0.3597(3) 0.04884(18) 0.73358(19) 0.0335(7) Uani 1 1 d . . .
H31A H 0.2945 0.0223 0.7275 0.040 Uiso 1 1 calc R . .
C32 C 0.4637(3) 0.02657(18) 0.7840(2) 0.0386(8) Uani 1 1 d . . .
H32A H 0.4694 -0.0153 0.8112 0.046 Uiso 1 1 calc R . .
C33 C 0.5596(3) 0.0654(2) 0.7947(2) 0.0387(8) Uani 1 1 d . . .
H33 H 0.6311 0.0503 0.8293 0.046 Uiso 1 1 calc R . .
C34 C 0.5506(3) 0.12606(19) 0.7550(2) 0.0339(7) Uani 1 1 d . . .
H34 H 0.6158 0.1531 0.7623 0.041 Uiso 1 1 calc R . .
C35 C 0.4459(3) 0.14738(18) 0.7043(2) 0.0333(7) Uani 1 1 d . . .
H35A H 0.4399 0.1893 0.6773 0.040 Uiso 1 1 calc R . .
C42 C 0.375(3) 0.0637(14) 0.371(2) 0.044(4) Uani 0.27(3) 1 d PU B -1
H42A H 0.2973 0.0626 0.3704 0.066 Uiso 0.27(3) 1 calc PR B -1
H42B H 0.3781 0.0447 0.3211 0.066 Uiso 0.27(3) 1 calc PR B -1
H42C H 0.4021 0.1106 0.3763 0.066 Uiso 0.27(3) 1 calc PR B -1
C43 C 0.453(3) 0.0202(15) 0.4435(19) 0.032(3) Uani 0.27(3) 1 d PU B -1
C44 C 0.528(6) -0.026(3) 0.439(5) 0.031(3) Uani 0.27(3) 1 d PU B -1
H44 H 0.5324 -0.0381 0.3894 0.037 Uiso 0.27(3) 1 calc PR B -1
C45 C 0.602(3) -0.0579(18) 0.512(2) 0.031(3) Uani 0.27(3) 1 d PU B -1
H45 H 0.6575 -0.0900 0.5111 0.038 Uiso 0.27(3) 1 calc PR B -1
C46 C 0.586(3) -0.0390(18) 0.5817(17) 0.032(3) Uani 0.27(3) 1 d PU B -1
H46 H 0.6338 -0.0578 0.6304 0.039 Uiso 0.27(3) 1 calc PR B -1
C47 C 0.504(3) 0.0057(18) 0.5826(19) 0.031(3) Uani 0.27(3) 1 d PU B -1
H47 H 0.4952 0.0165 0.6316 0.037 Uiso 0.27(3) 1 calc PR B -1
C48 C 0.437(3) 0.0350(19) 0.515(2) 0.032(3) Uani 0.27(3) 1 d PU B -1
H48 H 0.3785 0.0651 0.5166 0.038 Uiso 0.27(3) 1 calc PR B -1
C42A C 0.389(3) 0.0665(16) 0.396(3) 0.034(4) Uani 0.23(3) 1 d PU B -2
H42D H 0.3620 0.0389 0.3476 0.051 Uiso 0.23(3) 1 calc PR B -2
H42E H 0.4349 0.1039 0.3879 0.051 Uiso 0.23(3) 1 calc PR B -2
H42F H 0.3237 0.0849 0.4074 0.051 Uiso 0.23(3) 1 calc PR B -2
C43A C 0.452(3) 0.0276(18) 0.4577(18) 0.031(3) Uani 0.23(3) 1 d PU B -2
C44A C 0.530(7) -0.019(3) 0.443(6) 0.031(3) Uani 0.23(3) 1 d PU B -2
H44A H 0.5327 -0.0210 0.3906 0.037 Uiso 0.23(3) 1 calc PR B -2
C45A C 0.597(3) -0.060(2) 0.4959(18) 0.031(3) Uani 0.23(3) 1 d PU B -2
H45A H 0.6430 -0.0918 0.4818 0.037 Uiso 0.23(3) 1 calc PR B -2
C46A C 0.598(3) -0.0545(17) 0.572(2) 0.032(3) Uani 0.23(3) 1 d PU B -2
H46A H 0.6475 -0.0829 0.6121 0.039 Uiso 0.23(3) 1 calc PR B -2
C47A C 0.528(3) -0.0076(19) 0.5946(16) 0.031(3) Uani 0.23(3) 1 d PU B -2
H47A H 0.5318 -0.0032 0.6482 0.037 Uiso 0.23(3) 1 calc PR B -2
C48A C 0.453(4) 0.032(3) 0.534(3) 0.031(3) Uani 0.23(3) 1 d PU B -2
H48A H 0.4027 0.0618 0.5459 0.037 Uiso 0.23(3) 1 calc PR B -2

loop_
_atom_site_aniso_label
_atom_site_aniso_U_11
_atom_site_aniso_U_22
_atom_site_aniso_U_33
_atom_site_aniso_U_23
_atom_site_aniso_U_13
_atom_site_aniso_U_12
Cu1 0.0222(2) 0.0365(2) 0.0291(2) 0.01300(16) 0.01177(15) 0.00528(15)
C28 0.0239(15) 0.0371(18) 0.0286(16) 0.0040(13) 0.0071(12) 0.0037(13)
C29 0.0302(17) 0.045(2) 0.0300(17) 0.0009(15) 0.0112(14) 0.0017(15)
C1 0.0232(14) 0.0215(14) 0.0209(13) 0.0030(11) 0.0096(11) 0.0008(11)
N1 0.0256(13) 0.0228(12) 0.0241(12) 0.0039(10) 0.0135(10) 0.0015(10)
N2 0.0219(12) 0.0275(13) 0.0188(11) 0.0035(10) 0.0084(9) 0.0008(10)
C2 0.0350(17) 0.0307(16) 0.0232(14) 0.0081(12) 0.0132(13) 0.0051(13)
C3 0.0294(16) 0.0367(17) 0.0217(14) 0.0076(13) 0.0090(12) 0.0062(13)
C4 0.0284(15) 0.0296(16) 0.0287(15) 0.0077(12) 0.0173(13) 0.0021(12)
C5 0.0382(18) 0.0336(17) 0.0331(17) 0.0091(14) 0.0227(14) 0.0066(14)
C6 0.044(2) 0.043(2) 0.056(2) 0.0102(18) 0.0354(19) 0.0101(17)
C7 0.0340(19) 0.055(2) 0.071(3) 0.020(2) 0.034(2) 0.0056(17)
C8 0.0309(18) 0.048(2) 0.056(2) 0.0086(18) 0.0199(17) -0.0060(16)
C9 0.0310(17) 0.0336(17) 0.0370(18) 0.0073(14) 0.0179(14) -0.0004(13)
C10 0.046(2) 0.0355(18) 0.0352(18) 0.0006(14) 0.0228(16) 0.0083(15)
C11 0.049(2) 0.040(2) 0.042(2) 0.0019(16) 0.0254(17) -0.0044(17)
C12 0.094(3) 0.038(2) 0.046(2) 0.0001(18) 0.042(2) 0.007(2)
C13 0.0344(18) 0.0356(18) 0.0422(19) -0.0040(15) 0.0155(15) -0.0065(14)
C14 0.069(3) 0.044(2) 0.044(2) 0.0017(18) 0.026(2) -0.004(2)
C15 0.051(2) 0.037(2) 0.042(2) -0.0005(16) 0.0098(17) -0.0064(17)
C16 0.0175(13) 0.0328(16) 0.0175(13) 0.0036(12) 0.0054(10) -0.0014(12)
C17 0.0314(17) 0.0411(19) 0.0281(16) -0.0083(14) 0.0137(13) -0.0100(14)
C18 0.0350(18) 0.047(2) 0.0349(18) -0.0124(15) 0.0170(15) -0.0202(16)
C19 0.0240(15) 0.048(2) 0.0289(16) -0.0010(14) 0.0120(13) -0.0100(14)
C20 0.0303(16) 0.0439(19) 0.0289(16) -0.0014(14) 0.0174(13) -0.0027(14)
C21 0.0274(15) 0.0325(17) 0.0262(15) 0.0017(13) 0.0121(12) -0.0015(13)
C22 0.061(3) 0.050(2) 0.052(2) -0.0250(19) 0.040(2) -0.030(2)
C23 0.073(3) 0.049(3) 0.092(4) -0.030(2) 0.059(3) -0.024(2)
C24 0.104(4) 0.089(4) 0.045(2) -0.035(3) 0.043(3) -0.047(3)
C25 0.060(2) 0.0329(19) 0.052(2) -0.0074(16) 0.041(2) -0.0083(17)
C26 0.046(2) 0.055(3) 0.086(3) -0.034(2) 0.018(2) -0.022(2)
C27 0.076(3) 0.040(2) 0.050(2) -0.0045(18) 0.036(2) 0.004(2)
B1 0.0193(15) 0.0336(19) 0.0272(17) 0.0098(14) 0.0047(13) 0.0085(14)
O1 0.0536(16) 0.0363(14) 0.0453(14) -0.0054(11) 0.0279(13) -0.0016(12)
O2 0.0366(13) 0.0536(16) 0.0303(12) -0.0094(11) 0.0126(10) -0.0160(11)
C36 0.0317(18) 0.045(2) 0.0363(18) 0.0059(15) 0.0089(14) -0.0112(15)
C37A 0.045(3) 0.043(3) 0.048(3) 0.015(2) 0.007(2) -0.003(2)
C38A 0.037(3) 0.052(3) 0.063(3) 0.011(2) 0.006(2) -0.013(2)
C37B 0.054(16) 0.047(13) 0.038(12) 0.000(10) 0.020(11) -0.003(11)
C38B 0.055(15) 0.031(12) 0.065(16) -0.008(11) 0.024(12) -0.019(10)
C39 0.0297(17) 0.048(2) 0.0324(17) 0.0063(15) 0.0167(14) 0.0039(15)
C40 0.132(5) 0.089(4) 0.043(3) 0.004(3) 0.046(3) -0.004(4)
C41 0.045(3) 0.067(3) 0.107(4) 0.001(3) 0.031(3) 0.013(2)
C30 0.0266(16) 0.046(2) 0.0267(15) 0.0013(14) 0.0146(13) 0.0074(14)
C31 0.0316(17) 0.0402(19) 0.0313(16) -0.0061(14) 0.0141(14) -0.0001(14)
C32 0.041(2) 0.0309(18) 0.047(2) -0.0002(15) 0.0193(16) 0.0123(15)
C33 0.0261(17) 0.051(2) 0.0364(18) -0.0023(16) 0.0067(14) 0.0169(15)
C34 0.0265(16) 0.044(2) 0.0351(17) -0.0117(15) 0.0153(14) 0.0003(14)
C35 0.0348(17) 0.0378(18) 0.0356(17) 0.0039(14) 0.0229(15) 0.0068(14)
C42 0.051(8) 0.049(8) 0.029(8) -0.015(8) 0.009(8) 0.001(6)
C43 0.036(5) 0.035(5) 0.029(7) -0.013(5) 0.015(5) -0.011(4)
C44 0.033(5) 0.036(6) 0.029(6) -0.014(5) 0.015(5) -0.012(4)
C45 0.031(5) 0.038(5) 0.029(7) -0.015(5) 0.015(5) -0.010(4)
C46 0.033(5) 0.038(6) 0.028(6) -0.017(5) 0.012(5) -0.010(4)
C47 0.033(6) 0.036(7) 0.028(6) -0.015(5) 0.016(5) -0.011(5)
C48 0.035(6) 0.034(6) 0.029(7) -0.014(5) 0.015(5) -0.011(4)
C42A 0.041(8) 0.038(8) 0.023(9) -0.024(8) 0.009(9) -0.005(5)
C43A 0.035(5) 0.034(5) 0.028(7) -0.015(5) 0.016(5) -0.011(4)
C44A 0.032(5) 0.036(6) 0.028(6) -0.014(5) 0.016(5) -0.012(4)
C45A 0.031(5) 0.036(5) 0.029(7) -0.016(5) 0.013(5) -0.012(4)
C46A 0.033(5) 0.037(6) 0.027(6) -0.016(5) 0.012(6) -0.011(4)
C47A 0.033(6) 0.036(7) 0.028(6) -0.015(4) 0.015(5) -0.013(5)
C48A 0.034(6) 0.035(6) 0.029(7) -0.015(5) 0.016(5) -0.012(4)

loop_
_atom_type_symbol
_atom_type_description
_atom_type_scat_dispersion_real
_atom_type_scat_dispersion_imag
_atom_type_scat_source
C C 0.0033 0.0016 'International Tables Vol C Tables 4.2.6.8 and 6.1.1.4'
H H 0.0000 0.0000 'International Tables Vol C Tables 4.2.6.8 and 6.1.1.4'
B B 0.0013 0.0007 'International Tables Vol C Tables 4.2.6.8 and 6.1.1.4'
N N 0.0061 0.0033 'International Tables Vol C Tables 4.2.6.8 and 6.1.1.4'
O O 0.0106 0.0060 'International Tables Vol C Tables 4.2.6.8 and 6.1.1.4'
Cu Cu 0.3201 1.2651 'International Tables Vol C Tables 4.2.6.8 and 6.1.1.4'

loop_
_geom_angle_atom_site_label_1
_geom_angle_atom_site_label_2
_geom_angle_atom_site_label_3
_geom_angle
C1 Cu1 C28 169.51(13)
B1 C28 C29 119.3(3)
B1 C28 Cu1 96.3(2)
C29 C28 Cu1 106.9(2)
C30 C29 C28 111.8(3)
N2 C1 N1 103.4(2)
N2 C1 Cu1 133.3(2)
N1 C1 Cu1 123.3(2)
C1 N1 C2 111.6(2)
C1 N1 C4 122.3(2)
C2 N1 C4 126.1(2)
C1 N2 C3 111.9(2)
C1 N2 C16 123.8(2)
C3 N2 C16 123.8(2)
C3 C2 N1 107.0(3)
C2 C3 N2 106.2(3)
C9 C4 C5 123.2(3)
C9 C4 N1 118.8(3)
C5 C4 N1 118.0(3)
C6 C5 C4 117.1(3)
C6 C5 C10 120.8(3)
C4 C5 C10 122.0(3)
C7 C6 C5 121.1(4)
C6 C7 C8 120.6(3)
C7 C8 C9 120.8(4)
C4 C9 C8 117.1(3)
C4 C9 C13 122.9(3)
C8 C9 C13 119.9(3)
C11 C10 C5 110.2(3)
C11 C10 C12 110.9(3)
C5 C10 C12 112.7(3)
C9 C13 C14 110.3(3)
C9 C13 C15 112.0(3)
C14 C13 C15 112.2(3)
C17 C16 C21 123.0(3)
C17 C16 N2 117.9(3)
C21 C16 N2 119.0(3)
C16 C17 C18 117.7(3)
C16 C17 C22 122.7(3)
C18 C17 C22 119.6(3)
C19 C18 C17 120.7(3)
C18 C19 C20 120.6(3)
C19 C20 C21 121.3(3)
C20 C21 C16 116.8(3)
C20 C21 C25 120.8(3)
C16 C21 C25 122.3(3)
C23 C22 C17 112.0(3)
C23 C22 C24 112.2(4)
C17 C22 C24 109.5(4)
C27 C25 C21 113.0(3)
C27 C25 C26 110.6(3)
C21 C25 C26 109.6(3)
O2 B1 O1 110.4(3)
O2 B1 C28 122.6(3)
O1 B1 C28 126.9(3)
B1 O1 C36 108.2(3)
B1 O2 C39 109.3(3)
C37B C36 O1 128.9(10)
O1 C36 C38A 110.3(3)
C37B C36 C39 123.0(10)
O1 C36 C39 104.0(3)
C38A C36 C39 119.3(4)
O1 C36 C37A 102.7(3)
C39 C36 C37A 111.9(3)
C37B C36 C38B 108.9(12)
O1 C36 C38B 83.7(9)
C39 C36 C38B 94.7(9)
O2 C39 C40 109.3(4)
O2 C39 C41 106.1(3)
C40 C39 C41 112.7(4)
O2 C39 C36 103.0(3)
C40 C39 C36 114.3(4)
C41 C39 C36 110.7(3)
C31 C30 C35 118.0(3)
C31 C30 C29 121.0(3)
C35 C30 C29 121.0(3)
C30 C31 C32 121.6(3)
C31 C32 C33 120.0(3)
C34 C33 C32 119.6(3)
C33 C34 C35 119.6(3)
C34 C35 C30 121.2(3)
C44 C43 C48 122(4)
C44 C43 C42 125(4)
C48 C43 C42 113(3)
C43 C44 C45 120(6)
C46 C45 C44 116(4)
C47 C46 C45 122(3)
C48 C47 C46 121(3)
C47 C48 C43 119(3)
C48A C43A C42A 126(3)
C48A C43A C44A 117(4)
C42A C43A C44A 117(5)
C45A C44A C43A 125(8)
C44A C45A C46A 118(5)
C45A C46A C47A 122(3)
C48A C47A C46A 117(3)
C43A C48A C47A 121(4)

loop_
_geom_bond_atom_site_label_1
_geom_bond_atom_site_label_2
_geom_bond_distance
Cu1 C1 1.895(3)
Cu1 C28 1.959(3)
C28 B1 1.520(5)
C28 C29 1.536(5)
C29 C30 1.512(4)
C1 N2 1.354(4)
C1 N1 1.362(4)
N1 C2 1.383(4)
N1 C4 1.442(4)
N2 C3 1.391(4)
N2 C16 1.444(4)
C2 C3 1.338(5)
C4 C9 1.386(5)
C4 C5 1.406(5)
C5 C6 1.385(5)
C5 C10 1.525(5)
C6 C7 1.376(6)
C7 C8 1.378(6)
C8 C9 1.397(5)
C9 C13 1.517(5)
C10 C11 1.523(5)
C10 C12 1.533(5)
C13 C14 1.522(5)
C13 C15 1.524(5)
C16 C17 1.389(5)
C16 C21 1.399(4)
C17 C18 1.395(4)
C17 C22 1.525(5)
C18 C19 1.372(5)
C19 C20 1.378(5)
C20 C21 1.394(4)
C21 C25 1.522(5)
C22 C23 1.525(7)
C22 C24 1.536(7)
C25 C27 1.521(5)
C25 C26 1.523(6)
B1 O2 1.371(4)
B1 O1 1.393(5)
O1 C36 1.424(4)
O2 C39 1.423(4)
C36 C37B 1.424(15)
C36 C38A 1.507(5)
C36 C39 1.543(5)
C36 C37A 1.566(6)
C36 C38B 1.635(16)
C39 C40 1.508(5)
C39 C41 1.523(6)
C30 C31 1.367(5)
C30 C35 1.403(5)
C31 C32 1.384(5)
C32 C33 1.388(5)
C33 C34 1.379(5)
C34 C35 1.387(5)
C42 C43 1.59(4)
C43 C44 1.32(6)
C43 C48 1.41(3)
C44 C45 1.46(10)
C45 C46 1.38(3)
C46 C47 1.36(3)
C47 C48 1.34(3)
C42A C43A 1.36(5)
C43A C48A 1.36(4)
C43A C44A 1.44(7)
C44A C45A 1.31(11)
C45A C46A 1.37(3)
C46A C47A 1.43(3)
C47A C48A 1.41(3)
